data_1568189
loop_
_publ_author_name
'Prey, Sven E.'
'Herok, Christoph'
'Fantuzzi, Felipe'
'Bolte, Michael'
'Lerner, Hans-Wolfram'
'Engels, Bernd'
'Wagner, Matthias'

_publ_section_title
;
 Multifaceted behavior of a doubly reduced arylborane in B-H-bond
 activation and hydroboration catalysis.
;
_journal_issue 4
_journal_name_full 'Chemical science'
_journal_page_first 849
_journal_page_last 860
_journal_paper_doi 10.1039/d2sc05518j
_journal_volume 14
_journal_year 2023
_chemical_formula_moiety 'C27 H26 B2 N, C16 H32 Li O8'
_chemical_formula_sum 'C43 H58 B2 Li N O8'
_chemical_formula_weight 745.46
_space_group_crystal_system monoclinic
_space_group_IT_number 14
_space_group_name_Hall '-P 2ybc'
_space_group_name_H-M_alt 'P 1 21/c 1'
_atom_sites_solution_hydrogens mixed
_atom_sites_solution_primary direct
_audit_creation_method SHELXL-2018/3
_audit_update_record
;
2022-09-15 deposited with the CCDC.	2022-12-23 downloaded from the CCDC.
;
_cell_angle_alpha 90
_cell_angle_beta 95.506(8)
_cell_angle_gamma 90
_cell_formula_units_Z 4
_cell_length_a 10.9511(10)
_cell_length_b 24.516(3)
_cell_length_c 15.2282(15)
_cell_measurement_reflns_used 13438
_cell_measurement_temperature 173(2)
_cell_measurement_theta_max 25.34
_cell_measurement_theta_min 3.32
_cell_volume 4069.6(7)
_computing_cell_refinement 'X-Area (Stoe & Cie, 2001)'
_computing_data_collection 'X-Area (Stoe & Cie, 2001)'
_computing_data_reduction 'X-Area (Stoe & Cie, 2001)'
_computing_molecular_graphics 'XP in SHELXTL-Plus (Sheldrick, 2008)'
_computing_publication_material SHELXL
_computing_structure_refinement 'SHELXL (Sheldrick, 2008)'
_computing_structure_solution 'SHELXS (Sheldrick, 2008)'
_diffrn_ambient_temperature 173(2)
_diffrn_measured_fraction_theta_full 0.997
_diffrn_measured_fraction_theta_max 0.997
_diffrn_measurement_device_type 'STOE IPDS II two-circle-diffractometer'
_diffrn_measurement_method \w
_diffrn_radiation_type MoK\a
_diffrn_radiation_wavelength 0.71073
_diffrn_reflns_av_R_equivalents 0.1295
_diffrn_reflns_av_unetI/netI 0.1230
_diffrn_reflns_Laue_measured_fraction_full 0.997
_diffrn_reflns_Laue_measured_fraction_max 0.997
_diffrn_reflns_limit_h_max 13
_diffrn_reflns_limit_h_min -13
_diffrn_reflns_limit_k_max 29
_diffrn_reflns_limit_k_min -29
_diffrn_reflns_limit_l_max 18
_diffrn_reflns_limit_l_min -15
_diffrn_reflns_number 31138
_diffrn_reflns_point_group_measured_fraction_full 0.997
_diffrn_reflns_point_group_measured_fraction_max 0.997
_diffrn_reflns_theta_full 25.000
_diffrn_reflns_theta_max 25.027
_diffrn_reflns_theta_min 3.321
_diffrn_source 'Genix 3D I\mS microfocus X-ray source'
_exptl_absorpt_coefficient_mu 0.081
_exptl_absorpt_correction_T_max 1.000
_exptl_absorpt_correction_T_min 0.338
_exptl_absorpt_correction_type multi-scan
_exptl_absorpt_process_details 'X-Area (Stoe & Cie, 2001)'
_exptl_crystal_colour colourless
_exptl_crystal_density_diffrn 1.217
_exptl_crystal_description needle
_exptl_crystal_F_000 1600
_exptl_crystal_size_max 0.280
_exptl_crystal_size_mid 0.130
_exptl_crystal_size_min 0.130
_refine_diff_density_max 0.261
_refine_diff_density_min -0.271
_refine_diff_density_rms 0.058
_refine_ls_extinction_method none
_refine_ls_goodness_of_fit_ref 1.117
_refine_ls_hydrogen_treatment mixed
_refine_ls_matrix_type full
_refine_ls_number_parameters 502
_refine_ls_number_reflns 7152
_refine_ls_number_restraints 0
_refine_ls_restrained_S_all 1.117
_refine_ls_R_factor_all 0.1892
_refine_ls_R_factor_gt 0.1106
_refine_ls_shift/su_max 0.000
_refine_ls_shift/su_mean 0.000
_refine_ls_structure_factor_coef Fsqd
_refine_ls_weighting_details 'w=1/[\s^2^(Fo^2^)+(0.0799P)^2^+3.0238P] where P=(Fo^2^+2Fc^2^)/3'
_refine_ls_weighting_scheme calc
_refine_ls_wR_factor_gt 0.2115
_refine_ls_wR_factor_ref 0.2467
_reflns_Friedel_coverage 0.000
_reflns_number_gt 3879
_reflns_number_total 7152
_reflns_threshold_expression 'I > 2\s(I)'
_cod_data_source_file d2sc05518j3.cif
_cod_data_source_block wa2906
_cod_depositor_comments 'Adding full bibliography for 1568181--1568189.cif.'
_cod_original_sg_symbol_H-M 'P 21/c'
_cod_database_code 1568189
_shelx_shelxl_version_number 2018/3
_shelx_space_group_comment
; 
The symmetry employed for this shelxl refinement is uniquely defined 
by the following loop, which should always be used as a source of 
symmetry information in preference to the above space-group names. 
They are only intended as comments. 
;
_shelx_estimated_absorpt_t_min 0.978
_shelx_estimated_absorpt_t_max 0.990

loop_
_space_group_symop_operation_xyz
'x, y, z'
'x, -y+1/2, z+1/2'
'-x, -y, -z'
'-x, y-1/2, -z-1/2'

loop_
_atom_site_label
_atom_site_type_symbol
_atom_site_fract_x
_atom_site_fract_y
_atom_site_fract_z
_atom_site_U_iso_or_equiv
_atom_site_adp_type
_atom_site_occupancy
_atom_site_site_symmetry_order
_atom_site_calc_flag
_atom_site_refinement_flags_posn
_atom_site_refinement_flags_adp
_atom_site_refinement_flags_occupancy
_atom_site_disorder_assembly
_atom_site_disorder_group
B1 B 0.5140(6) 0.4258(2) 0.2086(4) 0.0371(15) Uani 1 1 d . . . . .
B2 B 0.3495(5) 0.4959(2) 0.2813(4) 0.0364(14) Uani 1 1 d . . . . .
N1 N 0.5810(4) 0.48685(18) 0.2352(4) 0.0366(11) Uani 0.5 1 d . . P A 1
C8' C 0.5810(4) 0.48685(18) 0.2352(4) 0.0366(11) Uani 0.5 1 d . . P A 2
H1 H 0.592(5) 0.504(2) 0.181(4) 0.044 Uiso 1 1 d . U . . .
C1 C 0.4649(4) 0.40487(19) 0.2981(4) 0.0332(12) Uani 1 1 d . . . . .
C2 C 0.3809(5) 0.44031(19) 0.3353(4) 0.0335(12) Uani 1 1 d . . . . .
C3 C 0.3338(5) 0.4251(2) 0.4140(4) 0.0426(14) Uani 1 1 d . . . . .
H3 H 0.278569 0.448807 0.439762 0.051 Uiso 1 1 calc R U . . .
C4 C 0.3664(6) 0.3763(2) 0.4548(4) 0.0468(15) Uani 1 1 d . . . . .
H4 H 0.330834 0.366070 0.506898 0.056 Uiso 1 1 calc R U . . .
C5 C 0.4497(5) 0.3424(2) 0.4208(4) 0.0459(14) Uani 1 1 d . . . . .
H5 H 0.473682 0.309266 0.449977 0.055 Uiso 1 1 calc R U . . .
C6 C 0.4986(5) 0.3568(2) 0.3434(4) 0.0425(14) Uani 1 1 d . . . . .
H6 H 0.556887 0.333351 0.320456 0.051 Uiso 1 1 calc R U . . .
C7 C 0.6100(5) 0.3862(2) 0.1654(4) 0.0480(15) Uani 1 1 d . . . . .
H7A H 0.634265 0.402812 0.111118 0.072 Uiso 1 1 calc R U . . .
H7B H 0.682837 0.381047 0.207245 0.072 Uiso 1 1 calc R U . . .
H7C H 0.571240 0.350847 0.151598 0.072 Uiso 1 1 calc R U . . .
C8 C 0.4921(4) 0.52381(17) 0.2780(3) 0.0311(10) Uani 0.5 1 d . . P A 1
N1' N 0.4921(4) 0.52381(17) 0.2780(3) 0.0311(10) Uani 0.5 1 d . . P A 2
H8 H 0.517(5) 0.5281(19) 0.335(4) 0.037 Uiso 1 1 d . U . . .
C11 C 0.3968(5) 0.44547(18) 0.1422(4) 0.0349(12) Uani 1 1 d . . . . .
C12 C 0.3117(5) 0.48055(19) 0.1795(4) 0.0359(12) Uani 1 1 d . . . . .
C13 C 0.2136(5) 0.5013(2) 0.1249(4) 0.0458(15) Uani 1 1 d . . . . .
H13 H 0.155740 0.524140 0.149466 0.055 Uiso 1 1 calc R U . . .
C14 C 0.1980(6) 0.4895(2) 0.0354(5) 0.0531(17) Uani 1 1 d . . . . .
H14 H 0.130034 0.503984 -0.000509 0.064 Uiso 1 1 calc R U . . .
C15 C 0.2821(6) 0.4564(2) -0.0012(4) 0.0503(16) Uani 1 1 d . . . . .
H15 H 0.272652 0.448318 -0.062438 0.060 Uiso 1 1 calc R U . . .
C16 C 0.3812(5) 0.4350(2) 0.0529(4) 0.0430(14) Uani 1 1 d . . . . .
H16 H 0.439146 0.412597 0.027429 0.052 Uiso 1 1 calc R U . . .
C17 C 0.2655(5) 0.5401(2) 0.3258(4) 0.0452(15) Uani 1 1 d . . . . .
H17A H 0.297698 0.545945 0.387387 0.068 Uiso 1 1 calc R U . . .
H17B H 0.266774 0.574640 0.293494 0.068 Uiso 1 1 calc R U . . .
H17C H 0.181068 0.526601 0.323622 0.068 Uiso 1 1 calc R U . . .
C21 C 0.7026(4) 0.48485(17) 0.2867(4) 0.0305(12) Uani 1 1 d . . . . .
C22 C 0.8083(5) 0.49175(19) 0.2449(4) 0.0384(13) Uani 1 1 d . . . . .
H22 H 0.801376 0.498557 0.183177 0.046 Uiso 1 1 calc R U . . .
C23 C 0.9242(5) 0.4890(2) 0.2905(4) 0.0402(13) Uani 1 1 d . . . . .
H23 H 0.995316 0.494150 0.260327 0.048 Uiso 1 1 calc R U . . .
C24 C 0.9353(5) 0.47871(19) 0.3802(4) 0.0416(14) Uani 1 1 d . . . . .
H24 H 1.013896 0.477244 0.412421 0.050 Uiso 1 1 calc R U . . .
C25 C 0.8302(5) 0.47057(19) 0.4224(4) 0.0403(13) Uani 1 1 d . . . . .
H25 H 0.837011 0.462886 0.483840 0.048 Uiso 1 1 calc R U . . .
C26 C 0.7151(5) 0.47356(19) 0.3757(4) 0.0353(12) Uani 1 1 d . . . . .
H26 H 0.643923 0.467732 0.405579 0.042 Uiso 1 1 calc R U . . .
C31 C 0.4913(4) 0.58018(18) 0.2445(4) 0.0330(12) Uani 1 1 d . . . . .
C32 C 0.5156(5) 0.6226(2) 0.3020(4) 0.0436(14) Uani 1 1 d . . . . .
H32 H 0.533987 0.615473 0.363100 0.052 Uiso 1 1 calc R U . . .
C33 C 0.5135(6) 0.6764(2) 0.2715(5) 0.0592(19) Uani 1 1 d . . . . .
H33 H 0.530789 0.705592 0.311802 0.071 Uiso 1 1 calc R U . . .
C34 C 0.4863(6) 0.6871(2) 0.1827(5) 0.0576(19) Uani 1 1 d . . . . .
H34 H 0.485297 0.723618 0.161594 0.069 Uiso 1 1 calc R U . . .
C35 C 0.4611(6) 0.6450(2) 0.1260(5) 0.0508(16) Uani 1 1 d . . . . .
H35 H 0.440890 0.652336 0.065094 0.061 Uiso 1 1 calc R U . . .
C36 C 0.4642(5) 0.5917(2) 0.1553(4) 0.0403(13) Uani 1 1 d . . . . .
H36 H 0.447728 0.562759 0.114435 0.048 Uiso 1 1 calc R U . . .
Li1 Li 0.9756(10) 0.7447(4) 0.9138(8) 0.055(3) Uani 1 1 d . . . . .
O41 O 0.9406(4) 0.68798(14) 0.7921(3) 0.0484(10) Uani 1 1 d . . . . .
O42 O 0.7601(3) 0.74056(13) 0.8733(3) 0.0466(10) Uani 1 1 d . . . . .
O43 O 0.8815(4) 0.71301(14) 1.0347(3) 0.0490(10) Uani 1 1 d . . . . .
O44 O 1.0590(4) 0.66006(15) 0.9517(3) 0.0544(11) Uani 1 1 d . . . . .
C41 C 0.8155(6) 0.6711(2) 0.7723(5) 0.0588(17) Uani 1 1 d . . . . .
H41A H 0.795243 0.641134 0.811943 0.071 Uiso 1 1 calc R U . . .
H41B H 0.801401 0.658291 0.710496 0.071 Uiso 1 1 calc R U . . .
C42 C 0.7397(6) 0.7195(2) 0.7858(4) 0.0561(17) Uani 1 1 d . . . . .
H42A H 0.758398 0.748283 0.743483 0.067 Uiso 1 1 calc R U . . .
H42B H 0.652000 0.709754 0.773498 0.067 Uiso 1 1 calc R U . . .
C43 C 0.6956(6) 0.7138(2) 0.9372(5) 0.0587(18) Uani 1 1 d . . . . .
H43A H 0.696663 0.673893 0.927384 0.070 Uiso 1 1 calc R U . . .
H43B H 0.609151 0.726124 0.932035 0.070 Uiso 1 1 calc R U . . .
C44 C 0.7550(6) 0.7268(3) 1.0258(5) 0.0582(17) Uani 1 1 d . . . . .
H44A H 0.745936 0.766263 1.037228 0.070 Uiso 1 1 calc R U . . .
H44B H 0.713002 0.706594 1.070540 0.070 Uiso 1 1 calc R U . . .
C45 C 0.9059(6) 0.6571(2) 1.0522(5) 0.0559(17) Uani 1 1 d . . . . .
H45A H 0.851599 0.634032 1.011870 0.067 Uiso 1 1 calc R U . . .
H45B H 0.890663 0.648216 1.113675 0.067 Uiso 1 1 calc R U . . .
C46 C 1.0360(6) 0.6466(2) 1.0388(4) 0.0560(17) Uani 1 1 d . . . . .
H46A H 1.089706 0.668593 1.081144 0.067 Uiso 1 1 calc R U . . .
H46B H 1.055185 0.607578 1.050111 0.067 Uiso 1 1 calc R U . . .
C47 C 1.0330(7) 0.6186(2) 0.8890(5) 0.0578(17) Uani 1 1 d . . . . .
H47A H 0.954437 0.600592 0.898659 0.069 Uiso 1 1 calc R U . . .
H47B H 1.098771 0.590714 0.894497 0.069 Uiso 1 1 calc R U . . .
C48 C 1.0249(7) 0.6439(2) 0.8001(5) 0.0619(19) Uani 1 1 d . . . . .
H48A H 1.107060 0.657178 0.788201 0.074 Uiso 1 1 calc R U . . .
H48B H 0.999031 0.615899 0.755207 0.074 Uiso 1 1 calc R U . . .
O51 O 1.1393(4) 0.76632(17) 1.0243(3) 0.0703(14) Uani 1 1 d . . . . .
O52 O 0.9299(4) 0.82560(14) 0.9824(3) 0.0568(12) Uani 1 1 d . . . . .
O53 O 0.9479(4) 0.81874(14) 0.8058(3) 0.0521(11) Uani 1 1 d . . . . .
O54 O 1.1618(4) 0.75799(18) 0.8469(4) 0.0691(13) Uani 1 1 d . . . . .
C51 C 1.1323(8) 0.8192(3) 1.0583(5) 0.077(2) Uani 1 1 d . . . . .
H51A H 1.166057 0.845874 1.018330 0.093 Uiso 1 1 calc R U . . .
H51B H 1.179883 0.821618 1.116854 0.093 Uiso 1 1 calc R U . . .
C52 C 1.0007(8) 0.8306(3) 1.0662(5) 0.070(2) Uani 1 1 d . . . . .
H52A H 0.969253 0.804750 1.108577 0.084 Uiso 1 1 calc R U . . .
H52B H 0.991889 0.868011 1.089292 0.084 Uiso 1 1 calc R U . . .
C53 C 0.9247(6) 0.8748(2) 0.9333(5) 0.0586(18) Uani 1 1 d . . . . .
H53A H 1.007575 0.890960 0.933553 0.070 Uiso 1 1 calc R U . . .
H53B H 0.870447 0.901481 0.959085 0.070 Uiso 1 1 calc R U . . .
C54 C 0.8751(6) 0.8606(2) 0.8413(5) 0.0572(18) Uani 1 1 d . . . . .
H54A H 0.789357 0.847832 0.841282 0.069 Uiso 1 1 calc R U . . .
H54B H 0.875046 0.893545 0.803646 0.069 Uiso 1 1 calc R U . . .
C55 C 1.0626(6) 0.8380(2) 0.7833(4) 0.0541(16) Uani 1 1 d . . . . .
H55A H 1.102857 0.860404 0.831820 0.065 Uiso 1 1 calc R U . . .
H55B H 1.051397 0.860694 0.729353 0.065 Uiso 1 1 calc R U . . .
C56 C 1.1384(7) 0.7895(3) 0.7679(5) 0.0668(19) Uani 1 1 d . . . . .
H56A H 1.095348 0.766560 0.721198 0.080 Uiso 1 1 calc R U . . .
H56B H 1.217291 0.801340 0.747391 0.080 Uiso 1 1 calc R U . . .
C57 C 1.2648(6) 0.7755(4) 0.9024(6) 0.085(3) Uani 1 1 d . . . . .
H57A H 1.267787 0.815823 0.904271 0.103 Uiso 1 1 calc R U . . .
H57B H 1.341050 0.762009 0.879866 0.103 Uiso 1 1 calc R U . . .
C58 C 1.2538(7) 0.7535(3) 0.9916(7) 0.090(3) Uani 1 1 d . . . . .
H58A H 1.263548 0.713401 0.990323 0.109 Uiso 1 1 calc R U . . .
H58B H 1.321171 0.768459 1.032696 0.109 Uiso 1 1 calc R U . . .

loop_
_atom_site_aniso_label
_atom_site_aniso_U_11
_atom_site_aniso_U_22
_atom_site_aniso_U_33
_atom_site_aniso_U_23
_atom_site_aniso_U_13
_atom_site_aniso_U_12
B1 0.035(3) 0.034(3) 0.042(4) -0.002(3) 0.004(3) 0.002(2)
B2 0.027(3) 0.038(3) 0.045(4) 0.004(3) 0.010(3) 0.004(2)
N1 0.028(2) 0.037(2) 0.046(3) 0.004(2) 0.004(2) 0.003(2)
C8' 0.028(2) 0.037(2) 0.046(3) 0.004(2) 0.004(2) 0.003(2)
C1 0.028(3) 0.034(3) 0.036(3) 0.002(2) -0.007(2) -0.002(2)
C2 0.031(3) 0.034(2) 0.035(3) -0.005(2) 0.002(2) -0.005(2)
C3 0.040(3) 0.047(3) 0.042(4) 0.002(3) 0.009(3) -0.004(2)
C4 0.056(4) 0.053(3) 0.033(4) 0.013(3) 0.006(3) -0.006(3)
C5 0.042(3) 0.046(3) 0.048(4) 0.008(3) -0.005(3) 0.001(3)
C6 0.031(3) 0.041(3) 0.055(4) 0.002(3) 0.005(3) 0.003(2)
C7 0.042(3) 0.050(3) 0.052(4) -0.003(3) 0.008(3) 0.006(3)
C8 0.024(2) 0.037(2) 0.032(3) 0.002(2) 0.004(2) 0.0017(18)
N1' 0.024(2) 0.037(2) 0.032(3) 0.002(2) 0.004(2) 0.0017(18)
C11 0.035(3) 0.034(3) 0.037(3) 0.002(2) 0.008(3) -0.008(2)
C12 0.031(3) 0.032(2) 0.044(3) 0.004(2) 0.004(3) -0.006(2)
C13 0.034(3) 0.041(3) 0.060(4) 0.017(3) -0.005(3) -0.005(2)
C14 0.047(4) 0.052(3) 0.055(5) 0.021(3) -0.020(3) -0.008(3)
C15 0.070(4) 0.046(3) 0.033(4) 0.012(3) -0.005(3) -0.016(3)
C16 0.048(3) 0.039(3) 0.041(4) 0.001(2) 0.005(3) -0.007(2)
C17 0.036(3) 0.040(3) 0.061(4) 0.010(3) 0.011(3) 0.005(2)
C21 0.028(3) 0.021(2) 0.043(3) -0.001(2) 0.004(2) -0.0001(19)
C22 0.040(3) 0.034(3) 0.042(4) 0.001(2) 0.002(3) -0.001(2)
C23 0.026(3) 0.040(3) 0.055(4) -0.007(3) 0.007(3) -0.003(2)
C24 0.027(3) 0.035(3) 0.061(4) -0.006(3) -0.005(3) 0.000(2)
C25 0.039(3) 0.036(3) 0.044(4) 0.000(2) -0.006(3) 0.005(2)
C26 0.030(3) 0.036(3) 0.040(3) 0.001(2) 0.003(2) -0.001(2)
C31 0.022(2) 0.031(2) 0.047(4) -0.002(2) 0.007(2) -0.002(2)
C32 0.038(3) 0.050(3) 0.043(4) -0.007(3) 0.004(3) -0.007(2)
C33 0.053(4) 0.048(4) 0.080(6) -0.024(3) 0.022(4) -0.015(3)
C34 0.058(4) 0.034(3) 0.085(6) 0.004(3) 0.029(4) 0.001(3)
C35 0.055(4) 0.039(3) 0.060(4) 0.015(3) 0.009(3) 0.003(3)
C36 0.041(3) 0.037(3) 0.044(4) -0.003(2) 0.004(3) 0.004(2)
Li1 0.066(7) 0.037(5) 0.065(8) -0.002(4) 0.019(6) -0.003(4)
O41 0.050(2) 0.0382(19) 0.056(3) -0.0016(18) 0.004(2) 0.0037(17)
O42 0.046(2) 0.0366(19) 0.057(3) -0.0019(18) 0.004(2) -0.0074(17)
O43 0.056(3) 0.038(2) 0.054(3) -0.0038(18) 0.010(2) -0.0046(17)
O44 0.069(3) 0.051(2) 0.044(3) 0.0004(19) 0.008(2) 0.001(2)
C41 0.059(4) 0.052(3) 0.064(5) -0.013(3) 0.001(4) -0.008(3)
C42 0.060(4) 0.049(3) 0.056(5) -0.011(3) -0.013(3) 0.004(3)
C43 0.039(3) 0.050(3) 0.090(6) 0.002(3) 0.017(4) -0.008(3)
C44 0.052(4) 0.060(4) 0.065(5) -0.004(3) 0.018(4) 0.005(3)
C45 0.070(4) 0.048(3) 0.050(4) 0.013(3) 0.011(3) 0.004(3)
C46 0.073(4) 0.050(3) 0.045(4) 0.013(3) 0.005(3) 0.009(3)
C47 0.073(5) 0.045(3) 0.057(5) -0.002(3) 0.009(4) 0.016(3)
C48 0.083(5) 0.046(3) 0.057(5) -0.001(3) 0.014(4) 0.028(3)
O51 0.069(3) 0.060(3) 0.079(4) 0.005(2) -0.006(3) -0.020(2)
O52 0.080(3) 0.033(2) 0.059(3) -0.0056(18) 0.018(3) -0.0093(19)
O53 0.053(3) 0.046(2) 0.058(3) -0.0043(19) 0.009(2) -0.0164(19)
O54 0.058(3) 0.074(3) 0.076(4) 0.014(3) 0.005(3) -0.007(2)
C51 0.102(7) 0.061(4) 0.064(5) 0.004(4) -0.019(5) -0.028(4)
C52 0.106(6) 0.057(4) 0.047(5) -0.017(3) 0.006(4) -0.019(4)
C53 0.072(5) 0.031(3) 0.076(5) -0.002(3) 0.026(4) -0.002(3)
C54 0.051(4) 0.037(3) 0.082(5) 0.001(3) -0.002(4) -0.003(3)
C55 0.065(4) 0.063(4) 0.035(4) 0.004(3) 0.010(3) -0.021(3)
C56 0.063(4) 0.081(5) 0.059(5) -0.009(4) 0.021(4) -0.011(4)
C57 0.038(4) 0.115(6) 0.101(7) 0.021(5) -0.003(4) -0.012(4)
C58 0.048(5) 0.095(6) 0.126(9) 0.030(5) -0.008(5) -0.004(4)

loop_
_atom_type_symbol
_atom_type_description
_atom_type_scat_dispersion_real
_atom_type_scat_dispersion_imag
_atom_type_scat_source
C C 0.0033 0.0016 'International Tables Vol C Tables 4.2.6.8 and 6.1.1.4'
H H 0.0000 0.0000 'International Tables Vol C Tables 4.2.6.8 and 6.1.1.4'
B B 0.0013 0.0007 'International Tables Vol C Tables 4.2.6.8 and 6.1.1.4'
Li Li -0.0003 0.0001 'International Tables Vol C Tables 4.2.6.8 and 6.1.1.4'
N N 0.0061 0.0033 'International Tables Vol C Tables 4.2.6.8 and 6.1.1.4'
O O 0.0106 0.0060 'International Tables Vol C Tables 4.2.6.8 and 6.1.1.4'

loop_
_geom_angle_atom_site_label_1
_geom_angle_atom_site_label_2
_geom_angle_atom_site_label_3
_geom_angle
_geom_angle_site_symmetry_1
_geom_angle_site_symmetry_3
_geom_angle_publ_flag
C1 B1 C7 116.1(5) . . ?
C1 B1 C11 108.3(4) . . ?
C7 B1 C11 115.4(5) . . ?
C1 B1 N1 104.7(4) . . ?
C7 B1 N1 110.1(4) . . ?
C11 B1 N1 100.6(4) . . ?
C1 B1 C8' 104.7(4) . . ?
C7 B1 C8' 110.1(4) . . ?
C11 B1 C8' 100.6(4) . . ?
C12 B2 C17 117.3(5) . . ?
C12 B2 C2 108.4(4) . . ?
C17 B2 C2 117.1(5) . . ?
C12 B2 C8 102.5(4) . . ?
C17 B2 C8 107.7(4) . . ?
C2 B2 C8 101.7(4) . . ?
C12 B2 N1' 102.5(4) . . ?
C17 B2 N1' 107.7(4) . . ?
C2 B2 N1' 101.7(4) . . ?
C21 N1 C8 111.9(4) . . ?
C21 N1 B1 116.3(4) . . ?
C8 N1 B1 110.3(4) . . ?
C21 N1 H1 107(3) . . ?
C8 N1 H1 104(3) . . ?
B1 N1 H1 106(3) . . ?
C21 C8' N1' 111.9(4) . . ?
C21 C8' B1 116.3(4) . . ?
N1' C8' B1 110.3(4) . . ?
C21 C8' H1 107(3) . . ?
N1' C8' H1 104(3) . . ?
B1 C8' H1 106(3) . . ?
C6 C1 C2 118.0(5) . . ?
C6 C1 B1 126.7(5) . . ?
C2 C1 B1 115.3(4) . . ?
C3 C2 C1 119.0(5) . . ?
C3 C2 B2 125.7(5) . . ?
C1 C2 B2 115.3(5) . . ?
C4 C3 C2 121.1(5) . . ?
C4 C3 H3 119.5 . . ?
C2 C3 H3 119.5 . . ?
C5 C4 C3 120.5(5) . . ?
C5 C4 H4 119.7 . . ?
C3 C4 H4 119.7 . . ?
C4 C5 C6 119.4(5) . . ?
C4 C5 H5 120.3 . . ?
C6 C5 H5 120.3 . . ?
C5 C6 C1 122.0(5) . . ?
C5 C6 H6 119.0 . . ?
C1 C6 H6 119.0 . . ?
B1 C7 H7A 109.5 . . ?
B1 C7 H7B 109.5 . . ?
H7A C7 H7B 109.5 . . ?
B1 C7 H7C 109.5 . . ?
H7A C7 H7C 109.5 . . ?
H7B C7 H7C 109.5 . . ?
C31 C8 N1 113.1(4) . . ?
C31 C8 B2 114.2(4) . . ?
N1 C8 B2 113.5(4) . . ?
C31 C8 H8 103(3) . . ?
N1 C8 H8 110(3) . . ?
B2 C8 H8 102(3) . . ?
C31 N1' C8' 113.1(4) . . ?
C31 N1' B2 114.2(4) . . ?
C8' N1' B2 113.5(4) . . ?
C31 N1' H8 103(3) . . ?
C8' N1' H8 110(3) . . ?
B2 N1' H8 102(3) . . ?
C16 C11 C12 118.8(5) . . ?
C16 C11 B1 125.0(5) . . ?
C12 C11 B1 115.9(5) . . ?
C13 C12 C11 118.6(5) . . ?
C13 C12 B2 127.1(5) . . ?
C11 C12 B2 114.0(4) . . ?
C14 C13 C12 121.8(6) . . ?
C14 C13 H13 119.1 . . ?
C12 C13 H13 119.1 . . ?
C15 C14 C13 119.6(6) . . ?
C15 C14 H14 120.2 . . ?
C13 C14 H14 120.2 . . ?
C14 C15 C16 119.4(6) . . ?
C14 C15 H15 120.3 . . ?
C16 C15 H15 120.3 . . ?
C11 C16 C15 121.7(6) . . ?
C11 C16 H16 119.1 . . ?
C15 C16 H16 119.1 . . ?
B2 C17 H17A 109.5 . . ?
B2 C17 H17B 109.5 . . ?
H17A C17 H17B 109.5 . . ?
B2 C17 H17C 109.5 . . ?
H17A C17 H17C 109.5 . . ?
H17B C17 H17C 109.5 . . ?
C26 C21 C22 118.0(5) . . ?
C26 C21 N1 121.8(5) . . ?
C22 C21 N1 120.1(5) . . ?
C26 C21 C8' 121.8(5) . . ?
C22 C21 C8' 120.1(5) . . ?
C21 C22 C23 121.9(5) . . ?
C21 C22 H22 119.1 . . ?
C23 C22 H22 119.1 . . ?
C24 C23 C22 119.5(5) . . ?
C24 C23 H23 120.2 . . ?
C22 C23 H23 120.2 . . ?
C23 C24 C25 119.1(5) . . ?
C23 C24 H24 120.4 . . ?
C25 C24 H24 120.4 . . ?
C24 C25 C26 120.5(6) . . ?
C24 C25 H25 119.7 . . ?
C26 C25 H25 119.7 . . ?
C21 C26 C25 120.9(5) . . ?
C21 C26 H26 119.5 . . ?
C25 C26 H26 119.5 . . ?
C32 C31 C36 118.7(5) . . ?
C32 C31 N1' 119.8(5) . . ?
C36 C31 N1' 121.5(5) . . ?
C32 C31 C8 119.8(5) . . ?
C36 C31 C8 121.5(5) . . ?
C31 C32 C33 120.6(6) . . ?
C31 C32 H32 119.7 . . ?
C33 C32 H32 119.7 . . ?
C34 C33 C32 120.0(6) . . ?
C34 C33 H33 120.0 . . ?
C32 C33 H33 120.0 . . ?
C35 C34 C33 119.3(6) . . ?
C35 C34 H34 120.4 . . ?
C33 C34 H34 120.4 . . ?
C34 C35 C36 121.2(6) . . ?
C34 C35 H35 119.4 . . ?
C36 C35 H35 119.4 . . ?
C35 C36 C31 120.3(5) . . ?
C35 C36 H36 119.9 . . ?
C31 C36 H36 119.9 . . ?
O44 Li1 O52 138.7(6) . . ?
O44 Li1 O41 72.1(3) . . ?
O52 Li1 O41 147.8(6) . . ?
O44 Li1 O43 72.4(3) . . ?
O52 Li1 O43 78.4(4) . . ?
O41 Li1 O43 112.3(4) . . ?
O44 Li1 O42 112.5(4) . . ?
O52 Li1 O42 84.4(4) . . ?
O41 Li1 O42 71.6(4) . . ?
O43 Li1 O42 71.8(3) . . ?
O44 Li1 O54 84.0(4) . . ?
O52 Li1 O54 107.8(4) . . ?
O41 Li1 O54 79.8(4) . . ?
O43 Li1 O54 147.6(6) . . ?
O42 Li1 O54 139.5(6) . . ?
O44 Li1 O51 76.9(4) . . ?
O52 Li1 O51 71.0(3) . . ?
O41 Li1 O51 138.5(5) . . ?
O43 Li1 O51 82.9(4) . . ?
O42 Li1 O51 147.8(5) . . ?
O54 Li1 O51 70.0(4) . . ?
O44 Li1 O53 148.3(5) . . ?
O52 Li1 O53 69.5(3) . . ?
O41 Li1 O53 84.7(4) . . ?
O43 Li1 O53 138.0(5) . . ?
O42 Li1 O53 78.6(4) . . ?
O54 Li1 O53 70.6(3) . . ?
O51 Li1 O53 110.1(4) . . ?
C48 O41 C41 113.5(5) . . ?
C48 O41 Li1 109.4(5) . . ?
C41 O41 Li1 115.0(4) . . ?
C43 O42 C42 115.5(5) . . ?
C43 O42 Li1 112.8(4) . . ?
C42 O42 Li1 108.7(4) . . ?
C45 O43 C44 114.3(5) . . ?
C45 O43 Li1 112.5(4) . . ?
C44 O43 Li1 110.3(5) . . ?
C47 O44 C46 115.2(5) . . ?
C47 O44 Li1 115.5(5) . . ?
C46 O44 Li1 110.0(4) . . ?
O41 C41 C42 106.1(5) . . ?
O41 C41 H41A 110.5 . . ?
C42 C41 H41A 110.5 . . ?
O41 C41 H41B 110.5 . . ?
C42 C41 H41B 110.5 . . ?
H41A C41 H41B 108.7 . . ?
O42 C42 C41 112.4(5) . . ?
O42 C42 H42A 109.1 . . ?
C41 C42 H42A 109.1 . . ?
O42 C42 H42B 109.1 . . ?
C41 C42 H42B 109.1 . . ?
H42A C42 H42B 107.8 . . ?
O42 C43 C44 108.9(5) . . ?
O42 C43 H43A 109.9 . . ?
C44 C43 H43A 109.9 . . ?
O42 C43 H43B 109.9 . . ?
C44 C43 H43B 109.9 . . ?
H43A C43 H43B 108.3 . . ?
O43 C44 C43 112.1(5) . . ?
O43 C44 H44A 109.2 . . ?
C43 C44 H44A 109.2 . . ?
O43 C44 H44B 109.2 . . ?
C43 C44 H44B 109.2 . . ?
H44A C44 H44B 107.9 . . ?
O43 C45 C46 108.0(5) . . ?
O43 C45 H45A 110.1 . . ?
C46 C45 H45A 110.1 . . ?
O43 C45 H45B 110.1 . . ?
C46 C45 H45B 110.1 . . ?
H45A C45 H45B 108.4 . . ?
O44 C46 C45 110.4(5) . . ?
O44 C46 H46A 109.6 . . ?
C45 C46 H46A 109.6 . . ?
O44 C46 H46B 109.6 . . ?
C45 C46 H46B 109.6 . . ?
H46A C46 H46B 108.1 . . ?
O44 C47 C48 107.9(5) . . ?
O44 C47 H47A 110.1 . . ?
C48 C47 H47A 110.1 . . ?
O44 C47 H47B 110.1 . . ?
C48 C47 H47B 110.1 . . ?
H47A C47 H47B 108.4 . . ?
O41 C48 C47 112.2(5) . . ?
O41 C48 H48A 109.2 . . ?
C47 C48 H48A 109.2 . . ?
O41 C48 H48B 109.2 . . ?
C47 C48 H48B 109.2 . . ?
H48A C48 H48B 107.9 . . ?
C51 O51 C58 114.4(6) . . ?
C51 O51 Li1 113.6(5) . . ?
C58 O51 Li1 109.3(5) . . ?
C53 O52 C52 112.8(5) . . ?
C53 O52 Li1 119.3(5) . . ?
C52 O52 Li1 110.6(5) . . ?
C55 O53 C54 113.0(4) . . ?
C55 O53 Li1 110.8(4) . . ?
C54 O53 Li1 108.3(4) . . ?
C57 O54 C56 114.1(5) . . ?
C57 O54 Li1 116.9(6) . . ?
C56 O54 Li1 109.9(5) . . ?
O51 C51 C52 107.1(6) . . ?
O51 C51 H51A 110.3 . . ?
C52 C51 H51A 110.3 . . ?
O51 C51 H51B 110.3 . . ?
C52 C51 H51B 110.3 . . ?
H51A C51 H51B 108.6 . . ?
O52 C52 C51 111.0(6) . . ?
O52 C52 H52A 109.4 . . ?
C51 C52 H52A 109.4 . . ?
O52 C52 H52B 109.4 . . ?
C51 C52 H52B 109.4 . . ?
H52A C52 H52B 108.0 . . ?
O52 C53 C54 106.9(5) . . ?
O52 C53 H53A 110.4 . . ?
C54 C53 H53A 110.4 . . ?
O52 C53 H53B 110.4 . . ?
C54 C53 H53B 110.4 . . ?
H53A C53 H53B 108.6 . . ?
O53 C54 C53 110.7(5) . . ?
O53 C54 H54A 109.5 . . ?
C53 C54 H54A 109.5 . . ?
O53 C54 H54B 109.5 . . ?
C53 C54 H54B 109.5 . . ?
H54A C54 H54B 108.1 . . ?
O53 C55 C56 107.1(5) . . ?
O53 C55 H55A 110.3 . . ?
C56 C55 H55A 110.3 . . ?
O53 C55 H55B 110.3 . . ?
C56 C55 H55B 110.3 . . ?
H55A C55 H55B 108.5 . . ?
O54 C56 C55 111.0(5) . . ?
O54 C56 H56A 109.4 . . ?
C55 C56 H56A 109.4 . . ?
O54 C56 H56B 109.4 . . ?
C55 C56 H56B 109.4 . . ?
H56A C56 H56B 108.0 . . ?
O54 C57 C58 108.1(6) . . ?
O54 C57 H57A 110.1 . . ?
C58 C57 H57A 110.1 . . ?
O54 C57 H57B 110.1 . . ?
C58 C57 H57B 110.1 . . ?
H57A C57 H57B 108.4 . . ?
O51 C58 C57 113.1(6) . . ?
O51 C58 H58A 109.0 . . ?
C57 C58 H58A 109.0 . . ?
O51 C58 H58B 109.0 . . ?
C57 C58 H58B 109.0 . . ?
H58A C58 H58B 107.8 . . ?

loop_
_geom_bond_atom_site_label_1
_geom_bond_atom_site_label_2
_geom_bond_distance
_geom_bond_site_symmetry_2
_geom_bond_publ_flag
B1 C1 1.598(8) . ?
B1 C7 1.617(8) . ?
B1 C11 1.629(8) . ?
B1 N1 1.697(7) . ?
B1 C8' 1.697(7) . ?
B2 C12 1.611(9) . ?
B2 C17 1.611(8) . ?
B2 C2 1.613(8) . ?
B2 C8 1.710(7) . ?
B2 N1' 1.710(7) . ?
N1 C21 1.480(7) . ?
N1 C8 1.523(6) . ?
N1 H1 0.94(6) . ?
C8' C21 1.480(7) . ?
C8' N1' 1.523(6) . ?
C8' H1 0.94(6) . ?
C1 C6 1.397(7) . ?
C1 C2 1.422(7) . ?
C2 C3 1.399(7) . ?
C3 C4 1.380(7) . ?
C3 H3 0.9500 . ?
C4 C5 1.373(8) . ?
C4 H4 0.9500 . ?
C5 C6 1.387(8) . ?
C5 H5 0.9500 . ?
C6 H6 0.9500 . ?
C7 H7A 0.9800 . ?
C7 H7B 0.9800 . ?
C7 H7C 0.9800 . ?
C8 C31 1.473(6) . ?
C8 H8 0.88(6) . ?
N1' C31 1.473(6) . ?
N1' H8 0.88(6) . ?
C11 C16 1.378(8) . ?
C11 C12 1.426(7) . ?
C12 C13 1.389(8) . ?
C13 C14 1.387(9) . ?
C13 H13 0.9500 . ?
C14 C15 1.382(9) . ?
C14 H14 0.9500 . ?
C15 C16 1.400(8) . ?
C15 H15 0.9500 . ?
C16 H16 0.9500 . ?
C17 H17A 0.9800 . ?
C17 H17B 0.9800 . ?
C17 H17C 0.9800 . ?
C21 C26 1.378(7) . ?
C21 C22 1.383(7) . ?
C22 C23 1.389(7) . ?
C22 H22 0.9500 . ?
C23 C24 1.383(8) . ?
C23 H23 0.9500 . ?
C24 C25 1.385(8) . ?
C24 H24 0.9500 . ?
C25 C26 1.389(7) . ?
C25 H25 0.9500 . ?
C26 H26 0.9500 . ?
C31 C32 1.370(7) . ?
C31 C36 1.390(8) . ?
C32 C33 1.397(8) . ?
C32 H32 0.9500 . ?
C33 C34 1.381(10) . ?
C33 H33 0.9500 . ?
C34 C35 1.358(9) . ?
C34 H34 0.9500 . ?
C35 C36 1.380(7) . ?
C35 H35 0.9500 . ?
C36 H36 0.9500 . ?
Li1 O44 2.318(10) . ?
Li1 O52 2.319(10) . ?
Li1 O41 2.319(11) . ?
Li1 O43 2.327(11) . ?
Li1 O42 2.384(12) . ?
Li1 O54 2.388(11) . ?
Li1 O51 2.397(13) . ?
Li1 O53 2.449(11) . ?
O41 C48 1.419(6) . ?
O41 C41 1.435(7) . ?
O42 C43 1.417(7) . ?
O42 C42 1.426(7) . ?
O43 C45 1.418(6) . ?
O43 C44 1.420(7) . ?
O44 C47 1.405(7) . ?
O44 C46 1.413(7) . ?
C41 C42 1.474(8) . ?
C41 H41A 0.9900 . ?
C41 H41B 0.9900 . ?
C42 H42A 0.9900 . ?
C42 H42B 0.9900 . ?
C43 C44 1.476(10) . ?
C43 H43A 0.9900 . ?
C43 H43B 0.9900 . ?
C44 H44A 0.9900 . ?
C44 H44B 0.9900 . ?
C45 C46 1.481(9) . ?
C45 H45A 0.9900 . ?
C45 H45B 0.9900 . ?
C46 H46A 0.9900 . ?
C46 H46B 0.9900 . ?
C47 C48 1.485(9) . ?
C47 H47A 0.9900 . ?
C47 H47B 0.9900 . ?
C48 H48A 0.9900 . ?
C48 H48B 0.9900 . ?
O51 C51 1.400(8) . ?
O51 C58 1.427(9) . ?
O52 C53 1.418(7) . ?
O52 C52 1.433(8) . ?
O53 C55 1.414(7) . ?
O53 C54 1.438(7) . ?
O54 C57 1.409(9) . ?
O54 C56 1.431(8) . ?
C51 C52 1.484(11) . ?
C51 H51A 0.9900 . ?
C51 H51B 0.9900 . ?
C52 H52A 0.9900 . ?
C52 H52B 0.9900 . ?
C53 C54 1.494(10) . ?
C53 H53A 0.9900 . ?
C53 H53B 0.9900 . ?
C54 H54A 0.9900 . ?
C54 H54B 0.9900 . ?
C55 C56 1.482(9) . ?
C55 H55A 0.9900 . ?
C55 H55B 0.9900 . ?
C56 H56A 0.9900 . ?
C56 H56B 0.9900 . ?
C57 C58 1.477(12) . ?
C57 H57A 0.9900 . ?
C57 H57B 0.9900 . ?
C58 H58A 0.9900 . ?
C58 H58B 0.9900 . ?

loop_
_geom_torsion_atom_site_label_1
_geom_torsion_atom_site_label_2
_geom_torsion_atom_site_label_3
_geom_torsion_atom_site_label_4
_geom_torsion
_geom_torsion_site_symmetry_1
_geom_torsion_site_symmetry_2
_geom_torsion_site_symmetry_3
_geom_torsion_site_symmetry_4
_geom_torsion_publ_flag
C1 B1 N1 C21 75.6(5) . . . . ?
C7 B1 N1 C21 -49.8(6) . . . . ?
C11 B1 N1 C21 -172.1(4) . . . . ?
C1 B1 N1 C8 -53.2(5) . . . . ?
C7 B1 N1 C8 -178.6(5) . . . . ?
C11 B1 N1 C8 59.2(5) . . . . ?
C1 B1 C8' C21 75.6(5) . . . . ?
C7 B1 C8' C21 -49.8(6) . . . . ?
C11 B1 C8' C21 -172.1(4) . . . . ?
C1 B1 C8' N1' -53.2(5) . . . . ?
C7 B1 C8' N1' -178.6(5) . . . . ?
C11 B1 C8' N1' 59.2(5) . . . . ?
C7 B1 C1 C6 1.7(8) . . . . ?
C11 B1 C1 C6 133.4(5) . . . . ?
N1 B1 C1 C6 -119.8(5) . . . . ?
C8' B1 C1 C6 -119.8(5) . . . . ?
C7 B1 C1 C2 179.8(5) . . . . ?
C11 B1 C1 C2 -48.5(6) . . . . ?
N1 B1 C1 C2 58.2(5) . . . . ?
C8' B1 C1 C2 58.2(5) . . . . ?
C6 C1 C2 C3 -1.4(7) . . . . ?
B1 C1 C2 C3 -179.7(5) . . . . ?
C6 C1 C2 B2 178.0(5) . . . . ?
B1 C1 C2 B2 -0.2(6) . . . . ?
C12 B2 C2 C3 -130.1(5) . . . . ?
C17 B2 C2 C3 5.4(8) . . . . ?
C8 B2 C2 C3 122.4(5) . . . . ?
N1' B2 C2 C3 122.4(5) . . . . ?
C12 B2 C2 C1 50.5(6) . . . . ?
C17 B2 C2 C1 -174.0(5) . . . . ?
C8 B2 C2 C1 -57.1(6) . . . . ?
N1' B2 C2 C1 -57.1(6) . . . . ?
C1 C2 C3 C4 -0.9(8) . . . . ?
B2 C2 C3 C4 179.7(5) . . . . ?
C2 C3 C4 C5 2.6(9) . . . . ?
C3 C4 C5 C6 -1.8(9) . . . . ?
C4 C5 C6 C1 -0.6(9) . . . . ?
C2 C1 C6 C5 2.2(8) . . . . ?
B1 C1 C6 C5 -179.8(5) . . . . ?
C21 N1 C8 C31 92.9(5) . . . . ?
B1 N1 C8 C31 -135.9(4) . . . . ?
C21 N1 C8 B2 -134.9(4) . . . . ?
B1 N1 C8 B2 -3.8(6) . . . . ?
C12 B2 C8 C31 77.3(5) . . . . ?
C17 B2 C8 C31 -46.9(6) . . . . ?
C2 B2 C8 C31 -170.6(4) . . . . ?
C12 B2 C8 N1 -54.3(5) . . . . ?
C17 B2 C8 N1 -178.6(5) . . . . ?
C2 B2 C8 N1 57.8(5) . . . . ?
C21 C8' N1' C31 92.9(5) . . . . ?
B1 C8' N1' C31 -135.9(4) . . . . ?
C21 C8' N1' B2 -134.9(4) . . . . ?
B1 C8' N1' B2 -3.8(6) . . . . ?
C12 B2 N1' C31 77.3(5) . . . . ?
C17 B2 N1' C31 -46.9(6) . . . . ?
C2 B2 N1' C31 -170.6(4) . . . . ?
C12 B2 N1' C8' -54.3(5) . . . . ?
C17 B2 N1' C8' -178.6(5) . . . . ?
C2 B2 N1' C8' 57.8(5) . . . . ?
C1 B1 C11 C16 -138.3(5) . . . . ?
C7 B1 C11 C16 -6.3(7) . . . . ?
N1 B1 C11 C16 112.2(5) . . . . ?
C8' B1 C11 C16 112.2(5) . . . . ?
C1 B1 C11 C12 48.1(5) . . . . ?
C7 B1 C11 C12 -179.8(4) . . . . ?
N1 B1 C11 C12 -61.4(5) . . . . ?
C8' B1 C11 C12 -61.4(5) . . . . ?
C16 C11 C12 C13 2.3(7) . . . . ?
B1 C11 C12 C13 176.2(4) . . . . ?
C16 C11 C12 B2 -172.4(4) . . . . ?
B1 C11 C12 B2 1.6(6) . . . . ?
C17 B2 C12 C13 0.0(7) . . . . ?
C2 B2 C12 C13 135.4(5) . . . . ?
C8 B2 C12 C13 -117.6(5) . . . . ?
N1' B2 C12 C13 -117.6(5) . . . . ?
C17 B2 C12 C11 174.1(4) . . . . ?
C2 B2 C12 C11 -50.5(5) . . . . ?
C8 B2 C12 C11 56.5(5) . . . . ?
N1' B2 C12 C11 56.5(5) . . . . ?
C11 C12 C13 C14 -1.1(7) . . . . ?
B2 C12 C13 C14 172.7(5) . . . . ?
C12 C13 C14 C15 -0.3(8) . . . . ?
C13 C14 C15 C16 0.6(8) . . . . ?
C12 C11 C16 C15 -2.1(7) . . . . ?
B1 C11 C16 C15 -175.5(5) . . . . ?
C14 C15 C16 C11 0.7(8) . . . . ?
C8 N1 C21 C26 51.4(6) . . . . ?
B1 N1 C21 C26 -76.6(6) . . . . ?
C8 N1 C21 C22 -131.8(5) . . . . ?
B1 N1 C21 C22 100.2(5) . . . . ?
N1' C8' C21 C26 51.4(6) . . . . ?
B1 C8' C21 C26 -76.6(6) . . . . ?
N1' C8' C21 C22 -131.8(5) . . . . ?
B1 C8' C21 C22 100.2(5) . . . . ?
C26 C21 C22 C23 -1.7(7) . . . . ?
N1 C21 C22 C23 -178.6(4) . . . . ?
C8' C21 C22 C23 -178.6(4) . . . . ?
C21 C22 C23 C24 0.5(7) . . . . ?
C22 C23 C24 C25 0.9(7) . . . . ?
C23 C24 C25 C26 -1.0(7) . . . . ?
C22 C21 C26 C25 1.6(7) . . . . ?
N1 C21 C26 C25 178.4(4) . . . . ?
C8' C21 C26 C25 178.4(4) . . . . ?
C24 C25 C26 C21 -0.3(7) . . . . ?
C8' N1' C31 C32 -123.3(5) . . . . ?
B2 N1' C31 C32 104.9(5) . . . . ?
C8' N1' C31 C36 57.9(6) . . . . ?
B2 N1' C31 C36 -73.9(6) . . . . ?
N1 C8 C31 C32 -123.3(5) . . . . ?
B2 C8 C31 C32 104.9(5) . . . . ?
N1 C8 C31 C36 57.9(6) . . . . ?
B2 C8 C31 C36 -73.9(6) . . . . ?
C36 C31 C32 C33 -0.2(8) . . . . ?
N1' C31 C32 C33 -179.1(5) . . . . ?
C8 C31 C32 C33 -179.1(5) . . . . ?
C31 C32 C33 C34 0.3(9) . . . . ?
C32 C33 C34 C35 0.4(9) . . . . ?
C33 C34 C35 C36 -1.1(9) . . . . ?
C34 C35 C36 C31 1.2(9) . . . . ?
C32 C31 C36 C35 -0.5(8) . . . . ?
N1' C31 C36 C35 178.3(5) . . . . ?
C8 C31 C36 C35 178.3(5) . . . . ?
C48 O41 C41 C42 167.8(5) . . . . ?
Li1 O41 C41 C42 40.7(7) . . . . ?
C43 O42 C42 C41 -82.0(6) . . . . ?
Li1 O42 C42 C41 46.0(6) . . . . ?
O41 C41 C42 O42 -58.2(7) . . . . ?
C42 O42 C43 C44 161.3(5) . . . . ?
Li1 O42 C43 C44 35.5(6) . . . . ?
C45 O43 C44 C43 -80.9(6) . . . . ?
Li1 O43 C44 C43 47.0(6) . . . . ?
O42 C43 C44 O43 -55.8(6) . . . . ?
C44 O43 C45 C46 166.8(5) . . . . ?
Li1 O43 C45 C46 40.0(7) . . . . ?
C47 O44 C46 C45 -85.7(6) . . . . ?
Li1 O44 C46 C45 46.9(6) . . . . ?
O43 C45 C46 O44 -58.7(7) . . . . ?
C46 O44 C47 C48 162.9(5) . . . . ?
Li1 O44 C47 C48 32.9(7) . . . . ?
C41 O41 C48 C47 -82.8(7) . . . . ?
Li1 O41 C48 C47 47.1(7) . . . . ?
O44 C47 C48 O41 -53.6(8) . . . . ?
C58 O51 C51 C52 164.9(6) . . . . ?
Li1 O51 C51 C52 38.5(7) . . . . ?
C53 O52 C52 C51 -88.0(6) . . . . ?
Li1 O52 C52 C51 48.6(6) . . . . ?
O51 C51 C52 O52 -58.2(7) . . . . ?
C52 O52 C53 C54 166.9(5) . . . . ?
Li1 O52 C53 C54 34.4(7) . . . . ?
C55 O53 C54 C53 -73.8(6) . . . . ?
Li1 O53 C54 C53 49.3(6) . . . . ?
O52 C53 C54 O53 -55.5(6) . . . . ?
C54 O53 C55 C56 167.0(5) . . . . ?
Li1 O53 C55 C56 45.3(6) . . . . ?
C57 O54 C56 C55 -86.2(7) . . . . ?
Li1 O54 C56 C55 47.4(7) . . . . ?
O53 C55 C56 O54 -63.5(7) . . . . ?
C56 O54 C57 C58 160.7(6) . . . . ?
Li1 O54 C57 C58 30.5(8) . . . . ?
C51 O51 C58 C57 -80.0(9) . . . . ?
Li1 O51 C58 C57 48.7(8) . . . . ?
O54 C57 C58 O51 -53.1(10) . . . . ?
